data_4335934
loop_
_publ_author_name
'Filippo Monti'
'Florian Kessler'
'Manuel Delgado'
'Julien Frey'
'Federico Bazzanini'
'Gianluca Accorsi'
'Nicola Armaroli'
'Henk J. Bolink'
'Enrique Ort\'i'
'Rosario Scopelliti'
'Md. Khaja Nazeeruddin'
'Etienne Baranoff'

_publ_section_title
;
 Charged Bis-Cyclometalated Iridium(III) Complexes with Carbene-Based
 Ancillary Ligands
;
_journal_name_full 'Inorganic Chemistry'
_journal_page_first 10292
_journal_page_last 10305
_journal_paper_doi 10.1021/ic400600d
_journal_volume 52
_journal_year 2013
_chemical_formula_moiety 'C32 H23 F4 Ir N5, F6 P, C H2 Cl2'
_chemical_formula_sum 'C33 H25 Cl2 F10 Ir N5 P'
_chemical_formula_weight 975.65
_chemical_name_systematic
; 
 ? 
;
_space_group_IT_number 14
_symmetry_cell_setting monoclinic
_symmetry_space_group_name_Hall '-P 2ybc'
_symmetry_space_group_name_H-M 'P 1 21/c 1'
_atom_sites_solution_hydrogens geom
_atom_sites_solution_primary direct
_atom_sites_solution_secondary difmap
_audit_creation_method SHELXL-97
_cell_angle_alpha 90.00
_cell_angle_beta 102.377(8)
_cell_angle_gamma 90.00
_cell_formula_units_Z 4
_cell_length_a 9.738(2)
_cell_length_b 25.125(3)
_cell_length_c 17.355(2)
_cell_measurement_reflns_used 177
_cell_measurement_temperature 140(2)
_cell_measurement_theta_max 20
_cell_measurement_theta_min 3
_cell_volume 4147.5(11)
_computing_cell_refinement 'automar, marresearch, 2010'
_computing_data_collection 'marmux - Micro-beam system, marresearch, 2010'
_computing_data_reduction 'automar, marresearch, 2010'
_computing_molecular_graphics 'Bruker SHELXTL'
_computing_publication_material 'Bruker SHELXTL'
_computing_structure_refinement 'SHELXL-97 (Sheldrick, 1997)'
_computing_structure_solution 'SHELXS-97 (Sheldrick, 1990)'
_diffrn_ambient_temperature 140(2)
_diffrn_measured_fraction_theta_full 0.987
_diffrn_measured_fraction_theta_max 0.981
_diffrn_measurement_device_type marmux
_diffrn_measurement_method '\p scans'
_diffrn_radiation_monochromator graphite
_diffrn_radiation_source 'fine-focus sealed tube'
_diffrn_radiation_type MoK\a
_diffrn_radiation_wavelength 0.71073
_diffrn_reflns_av_R_equivalents 0.0482
_diffrn_reflns_av_sigmaI/netI 0.0890
_diffrn_reflns_limit_h_max 12
_diffrn_reflns_limit_h_min -12
_diffrn_reflns_limit_k_max 32
_diffrn_reflns_limit_k_min -32
_diffrn_reflns_limit_l_max 22
_diffrn_reflns_limit_l_min -22
_diffrn_reflns_number 18775
_diffrn_reflns_theta_full 27.50
_diffrn_reflns_theta_max 27.70
_diffrn_reflns_theta_min 2.14
_exptl_absorpt_coefficient_mu 3.460
_exptl_absorpt_correction_type none
_exptl_crystal_colour yellow
_exptl_crystal_density_diffrn 1.562
_exptl_crystal_description prismatic
_exptl_crystal_F_000 1896
_exptl_crystal_size_max 0.25
_exptl_crystal_size_mid 0.17
_exptl_crystal_size_min 0.10
_platon_squeeze_details
;
;
_refine_diff_density_max 2.654
_refine_diff_density_min -1.096
_refine_diff_density_rms 0.162
_refine_ls_extinction_coef 0.0057(3)
_refine_ls_extinction_expression Fc^*^=kFc[1+0.001xFc^2^\l^3^/sin(2\q)]^-1/4^
_refine_ls_extinction_method SHELXL
_refine_ls_goodness_of_fit_ref 1.077
_refine_ls_hydrogen_treatment constr
_refine_ls_matrix_type full
_refine_ls_number_parameters 470
_refine_ls_number_reflns 9546
_refine_ls_number_restraints 0
_refine_ls_restrained_S_all 1.077
_refine_ls_R_factor_all 0.0489
_refine_ls_R_factor_gt 0.0413
_refine_ls_shift/su_max 0.001
_refine_ls_shift/su_mean 0.000
_refine_ls_structure_factor_coef Fsqd
_refine_ls_weighting_details 'calc w=1/[\s^2^(Fo^2^)+(0.0424P)^2^+2.2227P] where P=(Fo^2^+2Fc^2^)/3'
_refine_ls_weighting_scheme calc
_refine_ls_wR_factor_gt 0.1056
_refine_ls_wR_factor_ref 0.1097
_reflns_number_gt 8117
_reflns_number_total 9546
_reflns_threshold_expression >2sigma(I)
_cod_data_source_file ic400600d_si_004.cif
_cod_data_source_block fk70
_cod_original_sg_symbol_H-M 'P 21/c'
_cod_database_code 4335934

loop_
_symmetry_equiv_pos_as_xyz
'x, y, z'
'-x, y+1/2, -z+1/2'
'-x, -y, -z'
'x, -y-1/2, z-1/2'

loop_
_atom_site_label
_atom_site_type_symbol
_atom_site_fract_x
_atom_site_fract_y
_atom_site_fract_z
_atom_site_U_iso_or_equiv
_atom_site_adp_type
_atom_site_occupancy
_atom_site_symmetry_multiplicity
_atom_site_calc_flag
_atom_site_refinement_flags
Ir1 Ir 0.292586(14) 0.396680(6) 0.152045(8) 0.01895(8) Uani 1 1 d .
F1 F 0.5743(3) 0.55188(13) 0.32296(19) 0.0496(8) Uani 1 1 d .
F2 F 0.8579(3) 0.41257(13) 0.26882(19) 0.0442(7) Uani 1 1 d .
F3 F 0.2391(3) 0.56361(10) -0.05061(16) 0.0379(6) Uani 1 1 d .
F4 F 0.4769(3) 0.41377(11) -0.11147(16) 0.0359(6) Uani 1 1 d .
N1 N 0.2193(3) 0.46309(12) 0.20053(19) 0.0206(6) Uani 1 1 d .
N2 N 0.3915(3) 0.34105(13) 0.09718(19) 0.0214(7) Uani 1 1 d .
N3 N 0.0007(3) 0.35622(13) 0.04404(19) 0.0223(7) Uani 1 1 d .
N4 N 0.0524(3) 0.32967(13) 0.1642(2) 0.0234(7) Uani 1 1 d .
N5 N 0.2615(3) 0.34878(13) 0.25052(18) 0.0199(6) Uani 1 1 d .
C1 C 0.0815(4) 0.47587(16) 0.1890(2) 0.0256(8) Uani 1 1 d .
H1 H 0.0130 0.4503 0.1662 0.031 Uiso 1 1 calc R
C2 C 0.0380(5) 0.52510(18) 0.2095(3) 0.0331(10) Uani 1 1 d .
H2 H -0.0593 0.5333 0.2012 0.040 Uiso 1 1 calc R
C3 C 0.1380(5) 0.56243(18) 0.2425(3) 0.0372(11) Uani 1 1 d .
H3 H 0.1102 0.5970 0.2554 0.045 Uiso 1 1 calc R
C4 C 0.2786(5) 0.54899(18) 0.2564(3) 0.0344(10) Uani 1 1 d .
H4 H 0.3477 0.5742 0.2799 0.041 Uiso 1 1 calc R
C5 C 0.3195(4) 0.49903(16) 0.2363(2) 0.0257(8) Uani 1 1 d .
C6 C 0.4644(4) 0.47860(16) 0.2468(2) 0.0255(8) Uani 1 1 d .
C7 C 0.5839(5) 0.50399(18) 0.2880(3) 0.0313(9) Uani 1 1 d .
C8 C 0.7181(5) 0.4827(2) 0.2966(3) 0.0370(11) Uani 1 1 d .
H8 H 0.7987 0.5009 0.3250 0.044 Uiso 1 1 calc R
C9 C 0.7285(4) 0.4341(2) 0.2620(3) 0.0326(10) Uani 1 1 d .
C10 C 0.6138(4) 0.40621(17) 0.2194(3) 0.0263(9) Uani 1 1 d .
H10 H 0.6261 0.3727 0.1964 0.032 Uiso 1 1 calc R
C11 C 0.4799(4) 0.42857(17) 0.2114(2) 0.0234(8) Uani 1 1 d .
C12 C 0.3112(4) 0.43854(15) 0.0556(2) 0.0208(8) Uani 1 1 d .
C13 C 0.2635(4) 0.49048(16) 0.0363(2) 0.0232(8) Uani 1 1 d .
H13 H 0.2158 0.5097 0.0697 0.028 Uiso 1 1 calc R
C14 C 0.2870(4) 0.51301(17) -0.0318(3) 0.0270(8) Uani 1 1 d .
C15 C 0.3567(4) 0.48845(17) -0.0823(2) 0.0270(8) Uani 1 1 d .
H15 H 0.3716 0.5056 -0.1286 0.032 Uiso 1 1 calc R
C16 C 0.4041(4) 0.43786(17) -0.0630(2) 0.0251(8) Uani 1 1 d .
C17 C 0.3825(4) 0.41125(16) 0.0040(2) 0.0212(7) Uani 1 1 d .
C18 C 0.4268(4) 0.35708(16) 0.0280(2) 0.0216(8) Uani 1 1 d .
C19 C 0.4994(4) 0.32227(16) -0.0117(3) 0.0272(9) Uani 1 1 d .
H19 H 0.5234 0.3330 -0.0597 0.033 Uiso 1 1 calc R
C20 C 0.5363(4) 0.27221(17) 0.0188(3) 0.0298(9) Uani 1 1 d .
H20 H 0.5858 0.2485 -0.0081 0.036 Uiso 1 1 calc R
C21 C 0.5011(5) 0.25662(17) 0.0886(3) 0.0316(9) Uani 1 1 d .
H21 H 0.5258 0.2223 0.1102 0.038 Uiso 1 1 calc R
C22 C 0.4295(4) 0.29212(16) 0.1259(2) 0.0258(8) Uani 1 1 d .
H22 H 0.4059 0.2817 0.1740 0.031 Uiso 1 1 calc R
C23 C 0.0985(4) 0.36111(15) 0.1101(2) 0.0207(7) Uani 1 1 d .
C24 C -0.1073(4) 0.32292(18) 0.0558(3) 0.0300(9) Uani 1 1 d .
H24 H -0.1886 0.3136 0.0172 0.036 Uiso 1 1 calc R
C25 C -0.0764(4) 0.30641(19) 0.1310(3) 0.0336(10) Uani 1 1 d .
H25 H -0.1309 0.2836 0.1563 0.040 Uiso 1 1 calc R
C26 C 0.1358(4) 0.32382(15) 0.2405(2) 0.0231(8) Uani 1 1 d .
C27 C 0.0932(5) 0.29567(17) 0.3003(3) 0.0293(9) Uani 1 1 d .
H27 H 0.0034 0.2791 0.2910 0.035 Uiso 1 1 calc R
C28 C 0.1832(4) 0.29210(18) 0.3733(3) 0.0307(9) Uani 1 1 d .
C29 C 0.3139(5) 0.31692(18) 0.3833(3) 0.0314(9) Uani 1 1 d .
H29 H 0.3786 0.3150 0.4327 0.038 Uiso 1 1 calc R
C30 C 0.3488(4) 0.34424(17) 0.3214(2) 0.0258(8) Uani 1 1 d .
H30 H 0.4387 0.3606 0.3292 0.031 Uiso 1 1 calc R
C31 C 0.0019(5) 0.38302(19) -0.0305(2) 0.0287(9) Uani 1 1 d .
H31A H 0.0096 0.4215 -0.0218 0.043 Uiso 1 1 calc R
H31B H -0.0855 0.3750 -0.0686 0.043 Uiso 1 1 calc R
H31C H 0.0822 0.3705 -0.0512 0.043 Uiso 1 1 calc R
C32 C 0.1438(5) 0.2616(2) 0.4408(3) 0.0432(12) Uani 1 1 d .
H32A H 0.1953 0.2278 0.4483 0.065 Uiso 1 1 calc R
H32B H 0.0425 0.2545 0.4285 0.065 Uiso 1 1 calc R
H32C H 0.1683 0.2828 0.4892 0.065 Uiso 1 1 calc R
P1 P 0.71085(11) 0.21648(5) 0.30916(7) 0.0296(2) Uani 1 1 d .
F5 F 0.6388(4) 0.18279(13) 0.23372(19) 0.0582(9) Uani 1 1 d .
F6 F 0.8612(3) 0.19592(13) 0.3008(2) 0.0525(8) Uani 1 1 d .
F7 F 0.6969(3) 0.16598(13) 0.36326(18) 0.0466(8) Uani 1 1 d .
F8 F 0.7820(3) 0.24881(13) 0.38611(19) 0.0578(9) Uani 1 1 d .
F9 F 0.5604(3) 0.23720(14) 0.3180(2) 0.0564(9) Uani 1 1 d .
F10 F 0.7259(3) 0.26642(12) 0.25497(18) 0.0471(7) Uani 1 1 d .
Cl1 Cl 1.17928(18) 0.14595(8) 0.30619(11) 0.0722(5) Uani 1 1 d .
Cl2 Cl 1.2088(4) 0.18725(12) 0.15683(14) 0.1285(11) Uani 1 1 d .
C33 C 1.2909(7) 0.1639(3) 0.2462(4) 0.0698(19) Uani 1 1 d .
H33A H 1.3559 0.1917 0.2733 0.084 Uiso 1 1 calc R
H33B H 1.3481 0.1326 0.2385 0.084 Uiso 1 1 calc R

loop_
_atom_site_aniso_label
_atom_site_aniso_U_11
_atom_site_aniso_U_22
_atom_site_aniso_U_33
_atom_site_aniso_U_23
_atom_site_aniso_U_13
_atom_site_aniso_U_12
Ir1 0.01900(11) 0.01942(10) 0.01843(10) 0.00125(5) 0.00403(6) -0.00146(5)
F1 0.0464(17) 0.0456(18) 0.0528(19) -0.0235(15) 0.0017(14) -0.0144(13)
F2 0.0211(13) 0.0592(19) 0.0491(18) 0.0028(15) 0.0005(12) -0.0001(13)
F3 0.0478(16) 0.0271(14) 0.0434(16) 0.0157(12) 0.0199(13) 0.0139(12)
F4 0.0442(16) 0.0378(14) 0.0319(14) 0.0021(12) 0.0221(12) 0.0041(12)
N1 0.0254(16) 0.0178(15) 0.0205(16) -0.0037(12) 0.0088(13) -0.0005(13)
N2 0.0209(15) 0.0206(16) 0.0223(16) -0.0007(13) 0.0033(13) 0.0005(12)
N3 0.0222(16) 0.0257(17) 0.0190(16) -0.0004(13) 0.0044(13) -0.0007(13)
N4 0.0211(16) 0.0261(17) 0.0235(17) 0.0015(13) 0.0056(13) -0.0064(13)
N5 0.0205(15) 0.0218(16) 0.0173(15) 0.0055(12) 0.0038(12) -0.0021(12)
C1 0.026(2) 0.025(2) 0.029(2) 0.0011(16) 0.0129(17) 0.0030(16)
C2 0.032(2) 0.031(2) 0.039(3) -0.0042(19) 0.0124(19) 0.0028(18)
C3 0.044(3) 0.024(2) 0.047(3) -0.008(2) 0.017(2) 0.0036(19)
C4 0.041(3) 0.025(2) 0.037(2) -0.0065(18) 0.009(2) -0.0065(19)
C5 0.031(2) 0.023(2) 0.024(2) -0.0049(15) 0.0068(17) -0.0062(16)
C6 0.0256(19) 0.025(2) 0.025(2) -0.0023(16) 0.0038(16) -0.0069(16)
C7 0.035(2) 0.031(2) 0.026(2) -0.0031(17) 0.0043(18) -0.0086(18)
C8 0.026(2) 0.049(3) 0.033(2) 0.002(2) 0.0001(18) -0.011(2)
C9 0.0193(19) 0.046(3) 0.033(2) 0.010(2) 0.0055(17) -0.0012(18)
C10 0.0201(19) 0.031(2) 0.028(2) 0.0050(17) 0.0047(16) -0.0040(16)
C11 0.0220(18) 0.029(2) 0.0185(18) 0.0040(15) 0.0027(15) -0.0069(15)
C12 0.0190(17) 0.0223(19) 0.0198(18) 0.0018(15) 0.0014(15) -0.0020(14)
C13 0.0223(18) 0.0197(19) 0.028(2) 0.0043(15) 0.0068(16) 0.0024(15)
C14 0.027(2) 0.023(2) 0.030(2) 0.0029(16) 0.0042(17) 0.0025(16)
C15 0.028(2) 0.031(2) 0.022(2) 0.0054(16) 0.0048(16) -0.0044(17)
C16 0.025(2) 0.028(2) 0.025(2) 0.0004(16) 0.0095(16) -0.0010(16)
C17 0.0237(19) 0.0216(18) 0.0198(18) 0.0019(15) 0.0077(15) -0.0021(15)
C18 0.0205(18) 0.0233(19) 0.0218(19) -0.0019(15) 0.0063(15) -0.0020(15)
C19 0.027(2) 0.026(2) 0.030(2) -0.0006(16) 0.0088(17) 0.0003(16)
C20 0.028(2) 0.025(2) 0.038(2) -0.0054(18) 0.0088(18) 0.0035(16)
C21 0.033(2) 0.024(2) 0.035(2) -0.0017(18) 0.0008(18) 0.0046(17)
C22 0.028(2) 0.0212(19) 0.027(2) 0.0043(16) 0.0046(16) 0.0062(16)
C23 0.0170(17) 0.0220(18) 0.0221(19) -0.0032(15) 0.0016(14) -0.0011(14)
C24 0.024(2) 0.038(2) 0.026(2) -0.0004(17) 0.0012(16) -0.0096(17)
C25 0.027(2) 0.040(3) 0.033(2) 0.0034(19) 0.0024(18) -0.0125(18)
C26 0.0262(19) 0.0209(19) 0.0215(19) 0.0024(15) 0.0032(15) -0.0047(15)
C27 0.030(2) 0.028(2) 0.029(2) 0.0070(17) 0.0056(17) -0.0081(17)
C28 0.030(2) 0.034(2) 0.029(2) 0.0059(18) 0.0064(18) -0.0017(18)
C29 0.033(2) 0.036(2) 0.023(2) 0.0075(18) 0.0018(17) -0.0040(18)
C30 0.0217(18) 0.031(2) 0.023(2) 0.0049(16) 0.0024(16) -0.0025(16)
C31 0.026(2) 0.040(2) 0.0166(19) 0.0056(17) -0.0025(16) -0.0030(18)
C32 0.042(3) 0.055(3) 0.033(3) 0.014(2) 0.008(2) -0.011(2)
P1 0.0233(5) 0.0360(6) 0.0296(6) 0.0069(5) 0.0058(4) -0.0013(4)
F5 0.078(2) 0.050(2) 0.0392(17) 0.0048(14) -0.0048(16) -0.0160(17)
F6 0.0344(15) 0.0497(18) 0.080(2) 0.0114(17) 0.0279(16) 0.0024(13)
F7 0.0374(15) 0.058(2) 0.0475(17) 0.0274(15) 0.0157(13) 0.0039(13)
F8 0.061(2) 0.061(2) 0.0431(18) -0.0089(16) -0.0060(15) -0.0009(17)
F9 0.0297(15) 0.063(2) 0.079(2) 0.0210(19) 0.0180(16) 0.0102(14)
F10 0.0486(17) 0.0427(17) 0.0514(18) 0.0183(14) 0.0137(14) -0.0035(14)
Cl1 0.0559(9) 0.0855(13) 0.0797(12) 0.0178(10) 0.0243(9) -0.0035(9)
Cl2 0.176(3) 0.138(2) 0.0646(14) 0.0263(14) 0.0116(15) -0.054(2)
C33 0.057(4) 0.081(5) 0.078(5) 0.005(4) 0.031(4) -0.008(4)

loop_
_atom_type_symbol
_atom_type_description
_atom_type_scat_dispersion_real
_atom_type_scat_dispersion_imag
_atom_type_scat_source
C C 0.0033 0.0016 'International Tables Vol C Tables 4.2.6.8 and 6.1.1.4'
H H 0.0000 0.0000 'International Tables Vol C Tables 4.2.6.8 and 6.1.1.4'
N N 0.0061 0.0033 'International Tables Vol C Tables 4.2.6.8 and 6.1.1.4'
F F 0.0171 0.0103 'International Tables Vol C Tables 4.2.6.8 and 6.1.1.4'
P P 0.1023 0.0942 'International Tables Vol C Tables 4.2.6.8 and 6.1.1.4'
Cl Cl 0.1484 0.1585 'International Tables Vol C Tables 4.2.6.8 and 6.1.1.4'
Ir Ir -1.4442 7.9887 'International Tables Vol C Tables 4.2.6.8 and 6.1.1.4'

loop_
_geom_angle_atom_site_label_1
_geom_angle_atom_site_label_2
_geom_angle_atom_site_label_3
_geom_angle
C12 Ir1 N2 80.50(14)
C12 Ir1 C11 89.13(15)
N2 Ir1 C11 92.52(15)
C12 Ir1 N1 90.99(14)
N2 Ir1 N1 168.86(13)
C11 Ir1 N1 80.09(15)
C12 Ir1 C23 99.82(15)
N2 Ir1 C23 91.54(14)
C11 Ir1 C23 170.68(15)
N1 Ir1 C23 97.02(14)
C12 Ir1 N5 176.17(13)
N2 Ir1 N5 98.47(13)
C11 Ir1 N5 94.61(14)
N1 Ir1 N5 90.48(12)
C23 Ir1 N5 76.49(14)
C1 N1 C5 119.7(3)
C1 N1 Ir1 123.4(3)
C5 N1 Ir1 116.1(3)
C22 N2 C18 119.2(3)
C22 N2 Ir1 124.8(3)
C18 N2 Ir1 115.9(3)
C23 N3 C24 110.7(3)
C23 N3 C31 125.6(3)
C24 N3 C31 123.7(3)
C23 N4 C25 110.8(3)
C23 N4 C26 119.8(3)
C25 N4 C26 129.3(3)
C30 N5 C26 117.1(3)
C30 N5 Ir1 127.1(3)
C26 N5 Ir1 115.6(3)
N1 C1 C2 121.7(4)
N1 C1 H1 119.1
C2 C1 H1 119.1
C1 C2 C3 119.1(4)
C1 C2 H2 120.5
C3 C2 H2 120.5
C4 C3 C2 119.4(4)
C4 C3 H3 120.3
C2 C3 H3 120.3
C3 C4 C5 120.4(4)
C3 C4 H4 119.8
C5 C4 H4 119.8
N1 C5 C4 119.6(4)
N1 C5 C6 113.2(3)
C4 C5 C6 127.1(4)
C7 C6 C11 118.4(4)
C7 C6 C5 125.4(4)
C11 C6 C5 116.2(3)
F1 C7 C6 120.5(4)
F1 C7 C8 116.5(4)
C6 C7 C8 123.1(4)
C9 C8 C7 116.8(4)
C9 C8 H8 121.6
C7 C8 H8 121.6
F2 C9 C8 118.1(4)
F2 C9 C10 118.1(4)
C8 C9 C10 123.7(4)
C9 C10 C11 118.4(4)
C9 C10 H10 120.8
C11 C10 H10 120.8
C10 C11 C6 119.7(4)
C10 C11 Ir1 127.0(3)
C6 C11 Ir1 113.4(3)
C13 C12 C17 118.7(4)
C13 C12 Ir1 126.9(3)
C17 C12 Ir1 114.5(3)
C14 C13 C12 118.8(4)
C14 C13 H13 120.6
C12 C13 H13 120.6
C15 C14 F3 117.2(4)
C15 C14 C13 124.3(4)
F3 C14 C13 118.5(4)
C14 C15 C16 116.7(4)
C14 C15 H15 121.6
C16 C15 H15 121.6
F4 C16 C15 117.2(4)
F4 C16 C17 119.7(4)
C15 C16 C17 123.1(4)
C16 C17 C12 118.4(4)
C16 C17 C18 126.5(4)
C12 C17 C18 115.1(3)
N2 C18 C19 119.6(4)
N2 C18 C17 114.0(3)
C19 C18 C17 126.4(4)
C20 C19 C18 119.9(4)
C20 C19 H19 120.0
C18 C19 H19 120.0
C19 C20 C21 120.0(4)
C19 C20 H20 120.0
C21 C20 H20 120.0
C22 C21 C20 118.2(4)
C22 C21 H21 120.9
C20 C21 H21 120.9
N2 C22 C21 123.0(4)
N2 C22 H22 118.5
C21 C22 H22 118.5
N3 C23 N4 105.0(3)
N3 C23 Ir1 140.5(3)
N4 C23 Ir1 114.5(3)
C25 C24 N3 108.0(4)
C25 C24 H24 126.0
N3 C24 H24 126.0
C24 C25 N4 105.5(4)
C24 C25 H25 127.2
N4 C25 H25 127.2
N5 C26 C27 123.1(4)
N5 C26 N4 113.4(3)
C27 C26 N4 123.5(4)
C28 C27 C26 119.1(4)
C28 C27 H27 120.5
C26 C27 H27 120.5
C27 C28 C29 118.0(4)
C27 C28 C32 121.7(4)
C29 C28 C32 120.3(4)
C30 C29 C28 119.8(4)
C30 C29 H29 120.1
C28 C29 H29 120.1
N5 C30 C29 122.9(4)
N5 C30 H30 118.5
C29 C30 H30 118.5
N3 C31 H31A 109.5
N3 C31 H31B 109.5
H31A C31 H31B 109.5
N3 C31 H31C 109.5
H31A C31 H31C 109.5
H31B C31 H31C 109.5
C28 C32 H32A 109.5
C28 C32 H32B 109.5
H32A C32 H32B 109.5
C28 C32 H32C 109.5
H32A C32 H32C 109.5
H32B C32 H32C 109.5
F6 P1 F8 89.92(18)
F6 P1 F5 90.2(2)
F8 P1 F5 178.38(19)
F6 P1 F9 179.7(2)
F8 P1 F9 89.79(19)
F5 P1 F9 90.1(2)
F6 P1 F10 89.91(16)
F8 P1 F10 90.85(18)
F5 P1 F10 90.76(17)
F9 P1 F10 90.18(17)
F6 P1 F7 89.54(16)
F8 P1 F7 89.37(19)
F5 P1 F7 89.02(18)
F9 P1 F7 90.37(17)
F10 P1 F7 179.41(19)
Cl2 C33 Cl1 114.3(4)
Cl2 C33 H33A 108.7
Cl1 C33 H33A 108.7
Cl2 C33 H33B 108.7
Cl1 C33 H33B 108.7
H33A C33 H33B 107.6

loop_
_geom_bond_atom_site_label_1
_geom_bond_atom_site_label_2
_geom_bond_distance
Ir1 C12 2.018(4)
Ir1 N2 2.045(3)
Ir1 C11 2.055(4)
Ir1 N1 2.064(3)
Ir1 C23 2.076(4)
Ir1 N5 2.164(3)
F1 C7 1.360(5)
F2 C9 1.354(5)
F3 C14 1.369(5)
F4 C16 1.353(5)
N1 C1 1.352(5)
N1 C5 1.377(5)
N2 C22 1.348(5)
N2 C18 1.378(5)
N3 C23 1.330(5)
N3 C24 1.393(5)
N3 C31 1.461(5)
N4 C23 1.373(5)
N4 C25 1.392(5)
N4 C26 1.405(5)
N5 C30 1.341(5)
N5 C26 1.353(5)
C1 C2 1.379(6)
C1 H1 0.9500
C2 C3 1.385(7)
C2 H2 0.9500
C3 C4 1.380(7)
C3 H3 0.9500
C4 C5 1.384(6)
C4 H4 0.9500
C5 C6 1.475(6)
C6 C7 1.384(6)
C6 C11 1.422(6)
C7 C8 1.390(7)
C8 C9 1.374(7)
C8 H8 0.9500
C9 C10 1.390(6)
C10 C11 1.399(6)
C10 H10 0.9500
C12 C13 1.401(5)
C12 C17 1.422(5)
C13 C14 1.372(6)
C13 H13 0.9500
C14 C15 1.367(6)
C15 C16 1.369(6)
C15 H15 0.9500
C16 C17 1.396(5)
C17 C18 1.461(5)
C18 C19 1.395(5)
C19 C20 1.382(6)
C19 H19 0.9500
C20 C21 1.384(6)
C20 H20 0.9500
C21 C22 1.376(6)
C21 H21 0.9500
C22 H22 0.9500
C24 C25 1.341(6)
C24 H24 0.9500
C25 H25 0.9500
C26 C27 1.390(5)
C27 C28 1.380(6)
C27 H27 0.9500
C28 C29 1.394(6)
C28 C32 1.517(6)
C29 C30 1.378(6)
C29 H29 0.9500
C30 H30 0.9500
C31 H31A 0.9800
C31 H31B 0.9800
C31 H31C 0.9800
C32 H32A 0.9800
C32 H32B 0.9800
C32 H32C 0.9800
P1 F6 1.589(3)
P1 F8 1.590(3)
P1 F5 1.590(3)
P1 F9 1.593(3)
P1 F10 1.594(3)
P1 F7 1.602(3)
Cl1 C33 1.718(6)
Cl2 C33 1.691(8)
C33 H33A 0.9900
C33 H33B 0.9900

loop_
_geom_torsion_atom_site_label_1
_geom_torsion_atom_site_label_2
_geom_torsion_atom_site_label_3
_geom_torsion_atom_site_label_4
_geom_torsion
C12 Ir1 N1 C1 90.5(3)
N2 Ir1 N1 C1 130.4(6)
C11 Ir1 N1 C1 179.4(3)
C23 Ir1 N1 C1 -9.6(3)
N5 Ir1 N1 C1 -86.0(3)
C12 Ir1 N1 C5 -80.0(3)
N2 Ir1 N1 C5 -40.0(8)
C11 Ir1 N1 C5 9.0(3)
C23 Ir1 N1 C5 180.0(3)
N5 Ir1 N1 C5 103.6(3)
C12 Ir1 N2 C22 178.8(3)
C11 Ir1 N2 C22 90.1(3)
N1 Ir1 N2 C22 138.2(6)
C23 Ir1 N2 C22 -81.5(3)
N5 Ir1 N2 C22 -5.0(3)
C12 Ir1 N2 C18 2.4(3)
C11 Ir1 N2 C18 -86.3(3)
N1 Ir1 N2 C18 -38.3(8)
C23 Ir1 N2 C18 102.0(3)
N5 Ir1 N2 C18 178.6(3)
N2 Ir1 N5 C30 90.8(3)
C11 Ir1 N5 C30 -2.4(4)
N1 Ir1 N5 C30 -82.5(4)
C23 Ir1 N5 C30 -179.7(4)
N2 Ir1 N5 C26 -94.1(3)
C11 Ir1 N5 C26 172.7(3)
N1 Ir1 N5 C26 92.6(3)
C23 Ir1 N5 C26 -4.5(3)
C5 N1 C1 C2 2.5(6)
Ir1 N1 C1 C2 -167.6(3)
N1 C1 C2 C3 0.3(7)
C1 C2 C3 C4 -2.1(7)
C2 C3 C4 C5 1.2(7)
C1 N1 C5 C4 -3.4(6)
Ir1 N1 C5 C4 167.4(3)
C1 N1 C5 C6 178.2(3)
Ir1 N1 C5 C6 -11.0(4)
C3 C4 C5 N1 1.6(7)
C3 C4 C5 C6 179.7(4)
N1 C5 C6 C7 -173.1(4)
C4 C5 C6 C7 8.7(7)
N1 C5 C6 C11 6.7(5)
C4 C5 C6 C11 -171.5(4)
C11 C6 C7 F1 -179.9(4)
C5 C6 C7 F1 0.0(7)
C11 C6 C7 C8 -0.4(7)
C5 C6 C7 C8 179.5(4)
F1 C7 C8 C9 179.4(4)
C6 C7 C8 C9 -0.1(7)
C7 C8 C9 F2 179.5(4)
C7 C8 C9 C10 0.4(7)
F2 C9 C10 C11 -179.3(4)
C8 C9 C10 C11 -0.2(7)
C9 C10 C11 C6 -0.3(6)
C9 C10 C11 Ir1 179.9(3)
C7 C6 C11 C10 0.6(6)
C5 C6 C11 C10 -179.3(4)
C7 C6 C11 Ir1 -179.6(3)
C5 C6 C11 Ir1 0.6(5)
C12 Ir1 C11 C10 -93.9(4)
N2 Ir1 C11 C10 -13.4(4)
N1 Ir1 C11 C10 175.0(4)
N5 Ir1 C11 C10 85.3(4)
C12 Ir1 C11 C6 86.3(3)
N2 Ir1 C11 C6 166.8(3)
N1 Ir1 C11 C6 -4.9(3)
N5 Ir1 C11 C6 -94.5(3)
N2 Ir1 C12 C13 178.8(4)
C11 Ir1 C12 C13 -88.5(4)
N1 Ir1 C12 C13 -8.4(4)
C23 Ir1 C12 C13 88.9(4)
N2 Ir1 C12 C17 -2.1(3)
C11 Ir1 C12 C17 90.6(3)
N1 Ir1 C12 C17 170.6(3)
C23 Ir1 C12 C17 -92.1(3)
C17 C12 C13 C14 0.2(6)
Ir1 C12 C13 C14 179.2(3)
C12 C13 C14 C15 -1.2(6)
C12 C13 C14 F3 179.4(3)
F3 C14 C15 C16 -179.9(4)
C13 C14 C15 C16 0.7(6)
C14 C15 C16 F4 -178.1(4)
C14 C15 C16 C17 0.8(6)
F4 C16 C17 C12 177.2(4)
C15 C16 C17 C12 -1.7(6)
F4 C16 C17 C18 -2.4(6)
C15 C16 C17 C18 178.7(4)
C13 C12 C17 C16 1.1(6)
Ir1 C12 C17 C16 -178.0(3)
C13 C12 C17 C18 -179.2(3)
Ir1 C12 C17 C18 1.7(4)
C22 N2 C18 C19 0.9(5)
Ir1 N2 C18 C19 177.6(3)
C22 N2 C18 C17 -178.7(3)
Ir1 N2 C18 C17 -2.1(4)
C16 C17 C18 N2 179.9(4)
C12 C17 C18 N2 0.3(5)
C16 C17 C18 C19 0.3(7)
C12 C17 C18 C19 -179.4(4)
N2 C18 C19 C20 -0.5(6)
C17 C18 C19 C20 179.1(4)
C18 C19 C20 C21 0.1(6)
C19 C20 C21 C22 -0.1(6)
C18 N2 C22 C21 -0.9(6)
Ir1 N2 C22 C21 -177.2(3)
C20 C21 C22 N2 0.5(6)
C24 N3 C23 N4 1.0(4)
C31 N3 C23 N4 179.1(4)
C24 N3 C23 Ir1 177.0(4)
C31 N3 C23 Ir1 -4.9(7)
C25 N4 C23 N3 -1.4(5)
C26 N4 C23 N3 177.1(3)
C25 N4 C23 Ir1 -178.6(3)
C26 N4 C23 Ir1 -0.1(5)
C12 Ir1 C23 N3 5.6(5)
N2 Ir1 C23 N3 -75.0(5)
N1 Ir1 C23 N3 97.8(5)
N5 Ir1 C23 N3 -173.4(5)
C12 Ir1 C23 N4 -178.7(3)
N2 Ir1 C23 N4 100.7(3)
N1 Ir1 C23 N4 -86.4(3)
N5 Ir1 C23 N4 2.4(3)
C23 N3 C24 C25 -0.2(5)
C31 N3 C24 C25 -178.3(4)
N3 C24 C25 N4 -0.7(5)
C23 N4 C25 C24 1.3(5)
C26 N4 C25 C24 -177.0(4)
C30 N5 C26 C27 1.9(6)
Ir1 N5 C26 C27 -173.7(3)
C30 N5 C26 N4 -178.7(4)
Ir1 N5 C26 N4 5.7(4)
C23 N4 C26 N5 -3.8(5)
C25 N4 C26 N5 174.4(4)
C23 N4 C26 C27 175.6(4)
C25 N4 C26 C27 -6.2(7)
N5 C26 C27 C28 -0.9(7)
N4 C26 C27 C28 179.8(4)
C26 C27 C28 C29 -0.3(7)
C26 C27 C28 C32 -179.5(4)
C27 C28 C29 C30 0.5(7)
C32 C28 C29 C30 179.6(4)
C26 N5 C30 C29 -1.8(6)
Ir1 N5 C30 C29 173.3(3)
C28 C29 C30 N5 0.6(7)

loop_
_platon_squeeze_void_nr
_platon_squeeze_void_average_x
_platon_squeeze_void_average_y
_platon_squeeze_void_average_z
_platon_squeeze_void_volume
_platon_squeeze_void_count_electrons
_platon_squeeze_void_content
1 -0.017 0.000 0.000 488 103 ' '
2 0.027 0.500 0.500 488 103 ' '
